data_4062439
loop_
_publ_author_name
'Eichler, Barrett E.'
'Phillips, Andrew D.'
'Power, Philip P.'

_publ_section_title
;
 Reactions of Phenyllithium with the Stannylene Ar*SnPh (Ar* = C6H3-2,6-Trip2;
 Trip = C6H2-2,4,6-Pri3) and the Synthesis of the Distannylstannylene
 Sn(SnPh2Ar*)2: Contrasting Behavior in Methyl and Phenyl Derivatives
;
_journal_coden_ASTM ORGND7
_journal_issue 26
_journal_name_full Organometallics
_journal_page_first 5423
_journal_page_last 5426
_journal_paper_doi 10.1021/om034092n
_journal_volume 22
_journal_year 2003
_chemical_formula_sum 'C117 H139 Sn3'
_chemical_formula_weight 1901.35
_chemical_name_common Sn(SnPh2Bert*)2.3.5benzene
_space_group_IT_number 2
_symmetry_cell_setting triclinic
_symmetry_space_group_name_Hall '-P 1'
_symmetry_space_group_name_H-M 'P -1'
_cell_angle_alpha 71.3700(10)
_cell_angle_beta 74.9120(10)
_cell_angle_gamma 80.5750(10)
_cell_formula_units_Z 2
_cell_length_a 15.9150(5)
_cell_length_b 15.9963(5)
_cell_length_c 21.5430(7)
_cell_measurement_temperature 90(2)
_cell_volume 4998.4(3)
_diffrn_ambient_temperature 90(2)
_exptl_crystal_density_diffrn 1.263
_cod_depositor_comments
;
 Updated bibliographical information.

 Antanas Vaitkus,
 2019-09-11
;
_cod_database_code 4062439

loop_
_symmetry_equiv_pos_as_xyz
'x, y, z'
'-x, -y, -z'

loop_
_atom_site_label
_atom_site_type_symbol
_atom_site_fract_x
_atom_site_fract_y
_atom_site_fract_z
_atom_site_U_iso_or_equiv
_atom_site_adp_type
_atom_site_occupancy
_atom_site_symmetry_multiplicity
_atom_site_calc_flag
_atom_site_refinement_flags
_atom_site_disorder_assembly
_atom_site_disorder_group
Sn1 Sn 0.710345(17) 0.588592(15) 0.282216(12) 0.02501(6) Uani 1 1 d . . .
Sn2 Sn 0.887110(18) 0.324206(15) 0.223821(12) 0.02493(6) Uani 1 1 d . . .
Sn3 Sn 0.863181(17) 0.456509(15) 0.298230(12) 0.02374(6) Uani 1 1 d . . .
C1 C 0.7448(2) 0.7251(2) 0.22854(18) 0.0268(8) Uani 1 1 d . . .
C2 C 0.8303(2) 0.7448(2) 0.22045(17) 0.0236(7) Uani 1 1 d . . .
C3 C 0.8509(2) 0.8326(2) 0.20041(17) 0.0260(8) Uani 1 1 d . . .
H3A H 0.9092 0.8446 0.1956 0.031 Uiso 1 1 calc R . .
C4 C 0.7877(3) 0.9022(2) 0.18755(18) 0.0292(8) Uani 1 1 d . . .
H4A H 0.8014 0.9616 0.1763 0.035 Uiso 1 1 calc R . .
C5 C 0.7040(3) 0.8840(2) 0.1914(2) 0.0340(9) Uani 1 1 d . . .
H5A H 0.6610 0.9317 0.1803 0.041 Uiso 1 1 calc R . .
C6 C 0.6813(2) 0.7967(2) 0.2111(2) 0.0308(9) Uani 1 1 d . . .
C7 C 0.9055(2) 0.6750(2) 0.22822(18) 0.0229(7) Uani 1 1 d . . .
C8 C 0.9525(3) 0.6634(2) 0.27733(19) 0.0285(8) Uani 1 1 d . . .
C9 C 1.0291(3) 0.6056(2) 0.27755(19) 0.0300(9) Uani 1 1 d . . .
H9A H 1.0628 0.6012 0.3091 0.036 Uiso 1 1 calc R . .
C10 C 1.0573(2) 0.5548(2) 0.23372(18) 0.0276(8) Uani 1 1 d . . .
C11 C 1.0072(2) 0.5642(2) 0.18659(17) 0.0252(8) Uani 1 1 d . . .
H11A H 1.0242 0.5281 0.1572 0.030 Uiso 1 1 calc R . .
C12 C 0.9334(2) 0.6247(2) 0.18131(17) 0.0223(7) Uani 1 1 d . . .
C13 C 0.5916(3) 0.7848(2) 0.2069(2) 0.0381(10) Uani 1 1 d . A .
C14 C 0.5171(3) 0.7973(3) 0.2567(3) 0.0506(13) Uani 1 1 d . A .
C15 C 0.4348(3) 0.7896(3) 0.2477(3) 0.0697(19) Uani 1 1 d . A .
H15A H 0.3846 0.7964 0.2816 0.084 Uiso 1 1 calc R . .
C16 C 0.4238(4) 0.7731(4) 0.1928(3) 0.084(2) Uani 1 1 d . . .
C17 C 0.4973(3) 0.7614(4) 0.1447(3) 0.0709(18) Uani 1 1 d . A .
H17A H 0.4903 0.7480 0.1065 0.085 Uiso 1 1 calc R . .
C18 C 0.5811(3) 0.7682(3) 0.1495(2) 0.0453(12) Uani 1 1 d . . .
C19 C 0.6582(3) 0.7649(3) 0.0907(2) 0.0438(11) Uani 1 1 d . A .
H19A H 0.7122 0.7459 0.1089 0.053 Uiso 1 1 calc R . .
C20 C 0.6680(3) 0.8576(3) 0.0413(3) 0.0553(13) Uani 1 1 d . . .
H20A H 0.6704 0.8994 0.0655 0.083 Uiso 1 1 calc R A .
H20B H 0.6180 0.8760 0.0200 0.083 Uiso 1 1 calc R . .
H20C H 0.7220 0.8569 0.0068 0.083 Uiso 1 1 calc R . .
C21 C 0.6535(4) 0.7013(3) 0.0518(3) 0.0645(15) Uani 1 1 d . . .
H21A H 0.6428 0.6423 0.0833 0.097 Uiso 1 1 calc R A .
H21B H 0.7089 0.6977 0.0192 0.097 Uiso 1 1 calc R . .
H21C H 0.6059 0.7230 0.0281 0.097 Uiso 1 1 calc R . .
C22A C 0.3296(6) 0.7876(7) 0.1868(5) 0.049(2) Uiso 0.50 1 d P A 1
C23A C 0.2735(8) 0.7162(8) 0.2319(6) 0.058(3) Uiso 0.50 1 d P A 1
H22A H 0.3404 0.7699 0.1455 0.069 Uiso 0.50 1 d P B 1
H23A H 0.2155 0.7294 0.2224 0.087 Uiso 0.50 1 d P C 1
H23B H 0.2727 0.7069 0.2778 0.087 Uiso 0.50 1 d P D 1
H23C H 0.3000 0.6599 0.2192 0.087 Uiso 0.50 1 d P E 1
C24A C 0.2960(6) 0.8802(6) 0.1582(4) 0.043(2) Uiso 0.50 1 d P A 1
H24A H 0.2350 0.8809 0.1561 0.065 Uiso 0.50 1 d P F 1
H24B H 0.3312 0.9032 0.1129 0.065 Uiso 0.50 1 d P G 1
H24C H 0.2993 0.9161 0.1864 0.065 Uiso 0.50 1 d P H 1
C22B C 0.3368(7) 0.7252(8) 0.1785(6) 0.063(3) Uiso 0.50 1 d P A 2
C23B C 0.2643(10) 0.7479(10) 0.2406(8) 0.084(5) Uiso 0.50 1 d P A 2
H22B H 0.3492 0.6618 0.1791 0.100 Uiso 0.50 1 d P I 2
H23D H 0.2803 0.7090 0.2827 0.125 Uiso 0.50 1 d P J 2
H23E H 0.2074 0.7334 0.2391 0.125 Uiso 0.50 1 d P K 2
H23F H 0.2633 0.8088 0.2379 0.125 Uiso 0.50 1 d P L 2
C24B C 0.3172(16) 0.7825(16) 0.1159(12) 0.192(9) Uiso 0.50 1 d P A 2
H24D H 0.3621 0.7767 0.0784 0.288 Uiso 0.50 1 d P M 2
H24E H 0.3136 0.8465 0.1182 0.288 Uiso 0.50 1 d P N 2
H24F H 0.2602 0.7736 0.1127 0.288 Uiso 0.50 1 d P O 2
C25 C 0.5240(3) 0.8227(3) 0.3173(3) 0.0680(17) Uani 1 1 d . . .
H25A H 0.5863 0.8048 0.3203 0.082 Uiso 1 1 calc R P 1
C26 C 0.4720(3) 0.7670(3) 0.3842(3) 0.0714(17) Uani 1 1 d . Q .
H26A H 0.4904 0.7040 0.3893 0.107 Uiso 1 1 calc R . .
H26B H 0.4095 0.7781 0.3845 0.107 Uiso 1 1 calc R . .
H26C H 0.4830 0.7832 0.4213 0.107 Uiso 1 1 calc R . .
C27A C 0.5083(6) 0.9152(6) 0.3232(5) 0.044(2) Uiso 0.50 1 d P Q 1
H27A H 0.5170 0.9142 0.3671 0.065 Uiso 0.50 1 d P R 1
H27B H 0.4486 0.9387 0.3198 0.065 Uiso 0.50 1 d P S 1
H27C H 0.5498 0.9526 0.2874 0.065 Uiso 0.50 1 d P T 1
C27B C 0.4809(8) 0.9252(8) 0.2936(6) 0.068(3) Uiso 0.50 1 d P Q 2
H27D H 0.4799 0.9543 0.3279 0.102 Uiso 0.50 1 d P U 2
H27E H 0.4219 0.9254 0.2889 0.102 Uiso 0.50 1 d P V 2
H27F H 0.5171 0.9570 0.2508 0.102 Uiso 0.50 1 d P W 2
C28 C 0.9262(3) 0.7121(2) 0.3305(2) 0.0395(10) Uani 1 1 d . . .
H28A H 0.8716 0.7511 0.3232 0.047 Uiso 1 1 calc R . .
C29 C 0.9053(4) 0.6457(3) 0.4008(2) 0.0541(13) Uani 1 1 d . . .
H29A H 0.8858 0.6779 0.4346 0.081 Uiso 1 1 calc R . .
H29B H 0.9578 0.6065 0.4092 0.081 Uiso 1 1 calc R . .
H29C H 0.8590 0.6105 0.4034 0.081 Uiso 1 1 calc R . .
C30 C 0.9955(3) 0.7709(3) 0.3256(2) 0.0523(14) Uani 1 1 d . . .
H30A H 0.9748 0.8027 0.3596 0.079 Uiso 1 1 calc R . .
H30B H 1.0068 0.8136 0.2808 0.079 Uiso 1 1 calc R . .
H30C H 1.0496 0.7341 0.3333 0.079 Uiso 1 1 calc R . .
C31 C 1.1392(3) 0.4916(3) 0.2332(2) 0.0343(9) Uani 1 1 d . . .
H31A H 1.1234 0.4340 0.2324 0.041 Uiso 1 1 calc R . .
C32 C 1.2082(3) 0.5252(3) 0.1697(2) 0.0519(13) Uani 1 1 d . . .
H32A H 1.1838 0.5352 0.1303 0.078 Uiso 1 1 calc R . .
H32B H 1.2588 0.4811 0.1683 0.078 Uiso 1 1 calc R . .
H32C H 1.2265 0.5809 0.1694 0.078 Uiso 1 1 calc R . .
C33 C 1.1771(3) 0.4727(3) 0.2951(2) 0.0440(11) Uani 1 1 d . . .
H33A H 1.1320 0.4515 0.3357 0.066 Uiso 1 1 calc R . .
H33B H 1.1972 0.5271 0.2957 0.066 Uiso 1 1 calc R . .
H33C H 1.2265 0.4273 0.2935 0.066 Uiso 1 1 calc R . .
C34 C 0.8880(2) 0.6421(2) 0.12360(17) 0.0239(7) Uani 1 1 d . . .
H34A H 0.8237 0.6492 0.1425 0.029 Uiso 1 1 calc R . .
C35 C 0.9043(3) 0.5682(2) 0.09021(18) 0.0291(8) Uani 1 1 d . . .
H35A H 0.8906 0.5119 0.1246 0.044 Uiso 1 1 calc R . .
H35B H 0.9657 0.5638 0.0667 0.044 Uiso 1 1 calc R . .
H35C H 0.8670 0.5814 0.0580 0.044 Uiso 1 1 calc R . .
C36 C 0.9125(3) 0.7294(2) 0.06934(19) 0.0352(9) Uani 1 1 d . . .
H36A H 0.8996 0.7779 0.0899 0.053 Uiso 1 1 calc R . .
H36B H 0.8786 0.7415 0.0349 0.053 Uiso 1 1 calc R . .
H36C H 0.9750 0.7243 0.0486 0.053 Uiso 1 1 calc R . .
C37 C 0.8754(3) 0.1864(2) 0.28894(17) 0.0276(8) Uani 1 1 d . . .
C38 C 0.8753(3) 0.1658(2) 0.35804(17) 0.0282(8) Uani 1 1 d . . .
C39 C 0.8834(3) 0.0783(2) 0.39675(19) 0.0352(10) Uani 1 1 d . . .
H39A H 0.8828 0.0657 0.4430 0.042 Uiso 1 1 calc R . .
C40 C 0.8924(3) 0.0091(2) 0.36949(19) 0.0428(11) Uani 1 1 d . . .
H40A H 0.9017 -0.0504 0.3958 0.051 Uiso 1 1 calc R . .
C41 C 0.8877(3) 0.0280(2) 0.3036(2) 0.0446(12) Uani 1 1 d . . .
H41A H 0.8906 -0.0192 0.2851 0.054 Uiso 1 1 calc R . .
C42 C 0.8786(3) 0.1155(2) 0.26306(18) 0.0357(10) Uani 1 1 d . . .
C43 C 0.8685(3) 0.1263(2) 0.19292(19) 0.0382(11) Uani 1 1 d . . .
C44 C 0.9408(3) 0.1111(2) 0.14380(19) 0.0397(11) Uani 1 1 d . . .
C45 C 0.9276(4) 0.1138(2) 0.08116(19) 0.0436(12) Uani 1 1 d . . .
H45A H 0.9767 0.1037 0.0474 0.052 Uiso 1 1 calc R . .
C46 C 0.8458(4) 0.1306(2) 0.0671(2) 0.0488(13) Uani 1 1 d . X .
C47 C 0.7747(3) 0.1453(2) 0.1166(2) 0.0449(12) Uani 1 1 d . . .
H47A H 0.7181 0.1575 0.1072 0.054 Uiso 1 1 calc R . .
C48 C 0.7835(3) 0.1428(2) 0.1798(2) 0.0406(11) Uani 1 1 d . . .
C49 C 0.8602(3) 0.2348(2) 0.39389(17) 0.0260(8) Uani 1 1 d . . .
C50 C 0.9251(3) 0.2475(2) 0.42208(17) 0.0299(9) Uani 1 1 d . . .
C51 C 0.9057(3) 0.3075(2) 0.46044(18) 0.0356(10) Uani 1 1 d . . .
H51A H 0.9494 0.3148 0.4806 0.043 Uiso 1 1 calc R . .
C52 C 0.8264(3) 0.3559(2) 0.47010(18) 0.0330(9) Uani 1 1 d . . .
C53 C 0.7636(3) 0.3436(2) 0.44015(18) 0.0312(9) Uani 1 1 d . . .
H53A H 0.7092 0.3784 0.4448 0.037 Uiso 1 1 calc R . .
C54 C 0.7767(3) 0.2827(2) 0.40357(17) 0.0286(8) Uani 1 1 d . . .
C55 C 0.7008(3) 0.2599(2) 0.38352(19) 0.0312(9) Uani 1 1 d . . .
H55A H 0.7247 0.2422 0.3413 0.037 Uiso 1 1 calc R . .
C56 C 0.6596(3) 0.1802(3) 0.4377(2) 0.0443(11) Uani 1 1 d . . .
H56A H 0.7032 0.1289 0.4425 0.067 Uiso 1 1 calc R . .
H56B H 0.6100 0.1665 0.4248 0.067 Uiso 1 1 calc R . .
H56C H 0.6394 0.1942 0.4806 0.067 Uiso 1 1 calc R . .
C57 C 0.6295(3) 0.3343(3) 0.3702(3) 0.0536(13) Uani 1 1 d . . .
H57A H 0.6551 0.3863 0.3363 0.080 Uiso 1 1 calc R . .
H57B H 0.6012 0.3494 0.4119 0.080 Uiso 1 1 calc R . .
H57C H 0.5861 0.3152 0.3538 0.080 Uiso 1 1 calc R . .
C58 C 0.8038(3) 0.4207(3) 0.5122(2) 0.0465(12) Uani 1 1 d . . .
H58A H 0.7784 0.4777 0.4850 0.056 Uiso 1 1 calc R . .
C59 C 0.7350(5) 0.3856(3) 0.5750(2) 0.086(2) Uani 1 1 d . . .
H59A H 0.6827 0.3774 0.5623 0.128 Uiso 1 1 calc R . .
H59B H 0.7200 0.4279 0.6013 0.128 Uiso 1 1 calc R . .
H59C H 0.7577 0.3287 0.6019 0.128 Uiso 1 1 calc R . .
C60 C 0.8833(4) 0.4405(3) 0.5306(3) 0.0721(19) Uani 1 1 d . . .
H60A H 0.8666 0.4883 0.5518 0.108 Uiso 1 1 calc R . .
H60B H 0.9292 0.4585 0.4899 0.108 Uiso 1 1 calc R . .
H60C H 0.9052 0.3872 0.5620 0.108 Uiso 1 1 calc R . .
C61 C 1.0161(3) 0.1993(3) 0.41223(19) 0.0365(10) Uani 1 1 d . . .
H61A H 1.0200 0.1643 0.3804 0.044 Uiso 1 1 calc R . .
C62 C 1.0867(3) 0.2652(3) 0.3810(2) 0.0482(12) Uani 1 1 d . . .
H62A H 1.0744 0.3069 0.3392 0.072 Uiso 1 1 calc R . .
H62B H 1.1440 0.2328 0.3714 0.072 Uiso 1 1 calc R . .
H62C H 1.0866 0.2978 0.4126 0.072 Uiso 1 1 calc R . .
C63 C 1.0339(3) 0.1345(3) 0.4788(2) 0.0491(12) Uani 1 1 d . . .
H63A H 0.9895 0.0919 0.4979 0.074 Uiso 1 1 calc R . .
H63B H 1.0317 0.1676 0.5105 0.074 Uiso 1 1 calc R . .
H63C H 1.0919 0.1028 0.4703 0.074 Uiso 1 1 calc R . .
C64 C 1.0318(3) 0.0864(3) 0.1573(2) 0.0465(12) Uani 1 1 d . . .
H64A H 1.0306 0.0991 0.2001 0.056 Uiso 1 1 calc R . .
C65 C 1.1012(3) 0.1389(3) 0.1026(2) 0.0497(13) Uani 1 1 d . . .
H65A H 1.0857 0.2023 0.0970 0.074 Uiso 1 1 calc R . .
H65B H 1.1049 0.1264 0.0602 0.074 Uiso 1 1 calc R . .
H65C H 1.1578 0.1218 0.1152 0.074 Uiso 1 1 calc R . .
C66 C 1.0559(4) -0.0139(3) 0.1682(2) 0.0635(16) Uani 1 1 d . . .
H66A H 1.1151 -0.0294 0.1761 0.095 Uiso 1 1 calc R . .
H66B H 1.0533 -0.0291 0.1281 0.095 Uiso 1 1 calc R . .
H66C H 1.0145 -0.0469 0.2071 0.095 Uiso 1 1 calc R . .
C67 C 0.8307(4) 0.1272(3) 0.0011(2) 0.0662(17) Uani 1 1 d . . .
C68A C 0.8902(5) 0.1686(5) -0.0587(4) 0.0339(18) Uiso 0.50 1 d P X 1
H67A H 0.7770 0.1652 -0.0035 0.041 Uiso 0.50 1 d P Y 1
H68A H 0.9013 0.2254 -0.0557 0.051 Uiso 0.50 1 d P Z 1
H68B H 0.8654 0.1767 -0.0967 0.051 Uiso 0.50 1 d P A 1
H68C H 0.9459 0.1306 -0.0626 0.051 Uiso 0.50 1 d P B 1
C68B C 0.8205(8) 0.2021(7) -0.0475(6) 0.067(3) Uiso 0.50 1 d P X 2
H67B H 0.8935 0.1138 -0.0173 0.080 Uiso 0.50 1 d P C 2
H68G H 0.8158 0.1879 -0.0869 0.101 Uiso 0.50 1 d P D 2
H68H H 0.7734 0.2384 -0.0332 0.101 Uiso 0.50 1 d P E 2
H68I H 0.8748 0.2331 -0.0612 0.101 Uiso 0.50 1 d P F 2
C69 C 0.8072(3) 0.0391(3) 0.0066(2) 0.0465(12) Uani 1 1 d . X .
H69A H 0.7938 0.0405 -0.0356 0.070 Uiso 1 1 calc R . .
H69B H 0.7560 0.0236 0.0434 0.070 Uiso 1 1 calc R . .
H69C H 0.8564 -0.0052 0.0156 0.070 Uiso 1 1 calc R . .
C70 C 0.7028(3) 0.1559(3) 0.2335(2) 0.0497(12) Uani 1 1 d . . .
H70A H 0.7168 0.1962 0.2559 0.060 Uiso 1 1 calc R . .
C71 C 0.6212(3) 0.1987(3) 0.2061(3) 0.0648(15) Uani 1 1 d . . .
H71A H 0.5770 0.2186 0.2408 0.097 Uiso 1 1 calc R . .
H71B H 0.5976 0.1552 0.1934 0.097 Uiso 1 1 calc R . .
H71C H 0.6367 0.2495 0.1666 0.097 Uiso 1 1 calc R . .
C72 C 0.6804(4) 0.0682(3) 0.2876(3) 0.0694(16) Uani 1 1 d . . .
H72A H 0.6256 0.0780 0.3191 0.104 Uiso 1 1 calc R . .
H72B H 0.7275 0.0461 0.3120 0.104 Uiso 1 1 calc R . .
H72C H 0.6738 0.0246 0.2664 0.104 Uiso 1 1 calc R . .
C73 C 0.8337(3) 0.3490(2) 0.13620(17) 0.0272(8) Uani 1 1 d . . .
C74 C 0.7459(3) 0.3771(3) 0.1394(2) 0.0423(11) Uani 1 1 d . . .
H74A H 0.7089 0.3793 0.1814 0.051 Uiso 1 1 calc R . .
C75 C 0.7108(3) 0.4018(3) 0.0832(2) 0.0520(13) Uani 1 1 d . . .
H75A H 0.6506 0.4214 0.0868 0.062 Uiso 1 1 calc R . .
C76 C 0.7631(3) 0.3981(3) 0.0219(2) 0.0461(11) Uani 1 1 d . . .
H76A H 0.7391 0.4147 -0.0168 0.055 Uiso 1 1 calc R . .
C77 C 0.8499(3) 0.3703(3) 0.01737(19) 0.0361(10) Uani 1 1 d . . .
H77A H 0.8867 0.3687 -0.0248 0.043 Uiso 1 1 calc R . .
C78 C 0.8844(3) 0.3443(2) 0.07437(18) 0.0300(9) Uani 1 1 d . . .
H78A H 0.9442 0.3229 0.0708 0.036 Uiso 1 1 calc R . .
C79 C 1.0277(3) 0.3171(2) 0.18304(18) 0.0295(8) Uani 1 1 d . . .
C80 C 1.0830(3) 0.2574(3) 0.22094(19) 0.0360(10) Uani 1 1 d . . .
H80A H 1.0583 0.2188 0.2633 0.043 Uiso 1 1 calc R . .
C81 C 1.1726(3) 0.2534(3) 0.1983(2) 0.0455(11) Uani 1 1 d . . .
H81A H 1.2086 0.2120 0.2250 0.055 Uiso 1 1 calc R . .
C82 C 1.2106(3) 0.3095(3) 0.1364(2) 0.0446(11) Uani 1 1 d . . .
H82A H 1.2723 0.3073 0.1210 0.054 Uiso 1 1 calc R . .
C83 C 1.1571(3) 0.3686(2) 0.0977(2) 0.0373(10) Uani 1 1 d . . .
H83A H 1.1821 0.4063 0.0549 0.045 Uiso 1 1 calc R . .
C84 C 1.0677(3) 0.3728(2) 0.12113(18) 0.0299(9) Uani 1 1 d . . .
H84A H 1.0321 0.4149 0.0945 0.036 Uiso 1 1 calc R . .
C85 C 0.5948(3) 0.5572(2) 0.26228(18) 0.0284(8) Uani 1 1 d . . .
C86 C 0.5131(3) 0.5584(3) 0.3049(2) 0.0383(10) Uani 1 1 d . . .
H86A H 0.5051 0.5811 0.3420 0.046 Uiso 1 1 calc R . .
C87 C 0.4433(3) 0.5278(3) 0.2951(2) 0.0531(13) Uani 1 1 d . . .
H87A H 0.3882 0.5296 0.3254 0.064 Uiso 1 1 calc R . .
C88 C 0.4520(3) 0.4948(3) 0.2425(2) 0.0509(12) Uani 1 1 d . . .
H88A H 0.4034 0.4736 0.2362 0.061 Uiso 1 1 calc R . .
C89 C 0.5314(3) 0.4926(3) 0.1990(2) 0.0513(12) Uani 1 1 d . . .
H89A H 0.5382 0.4698 0.1621 0.062 Uiso 1 1 calc R . .
C90 C 0.6022(3) 0.5238(3) 0.2086(2) 0.0400(10) Uani 1 1 d . . .
H90A H 0.6570 0.5222 0.1779 0.048 Uiso 1 1 calc R . .
C91 C 0.6656(3) 0.6063(3) 0.3819(2) 0.0344(9) Uani 1 1 d . . .
C92 C 0.6867(3) 0.6782(3) 0.3956(3) 0.0592(14) Uani 1 1 d . . .
H92A H 0.7200 0.7210 0.3603 0.071 Uiso 1 1 calc R . .
C93 C 0.6605(4) 0.6896(4) 0.4596(3) 0.088(2) Uani 1 1 d . . .
H93A H 0.6760 0.7398 0.4673 0.106 Uiso 1 1 calc R . .
C94 C 0.6125(4) 0.6288(4) 0.5117(3) 0.0742(18) Uani 1 1 d . . .
H94A H 0.5953 0.6361 0.5555 0.089 Uiso 1 1 calc R . .
C95 C 0.5899(3) 0.5573(3) 0.4995(2) 0.0518(12) Uani 1 1 d . . .
H95A H 0.5562 0.5150 0.5349 0.062 Uiso 1 1 calc R . .
C96 C 0.6163(3) 0.5462(3) 0.43522(19) 0.0339(9) Uani 1 1 d . . .
H96A H 0.6000 0.4963 0.4278 0.041 Uiso 1 1 calc R . .
C97 C 0.7866(3) 0.1205(3) 0.5835(2) 0.0454(11) Uani 1 1 d . . .
H97A H 0.7717 0.1679 0.5471 0.054 Uiso 1 1 calc R . .
C98 C 0.8422(4) 0.1313(3) 0.6186(2) 0.0579(14) Uani 1 1 d . . .
H98A H 0.8653 0.1869 0.6067 0.069 Uiso 1 1 calc R . .
C99 C 0.8651(4) 0.0637(3) 0.6703(2) 0.0545(13) Uani 1 1 d . . .
H99A H 0.9046 0.0717 0.6939 0.065 Uiso 1 1 calc R . .
C100 C 0.8309(4) -0.0154(3) 0.6880(3) 0.0587(14) Uani 1 1 d . . .
H10A H 0.8461 -0.0624 0.7244 0.070 Uiso 1 1 calc R . .
C101 C 0.7748(4) -0.0279(3) 0.6537(3) 0.0656(16) Uani 1 1 d . . .
H10B H 0.7514 -0.0833 0.6660 0.079 Uiso 1 1 calc R . .
C102 C 0.7527(3) 0.0415(3) 0.6010(2) 0.0516(12) Uani 1 1 d . . .
H10C H 0.7137 0.0337 0.5770 0.062 Uiso 1 1 calc R . .
C103 C 0.4913(6) 0.0351(7) 0.1204(5) 0.048(2) Uiso 0.50 1 d P G 1
H10D H 0.4983 -0.0257 0.1223 0.057 Uiso 0.50 1 calc PR G 1
C104 C 0.5395(8) 0.0931(8) 0.0696(6) 0.060(3) Uiso 0.50 1 d P G 1
H10E H 0.5810 0.0733 0.0355 0.071 Uiso 0.50 1 calc PR G 1
C105 C 0.5287(7) 0.1856(8) 0.0665(6) 0.059(3) Uiso 0.50 1 d P G 1
H10F H 0.5628 0.2264 0.0301 0.071 Uiso 0.50 1 calc PR G 1
C106 C 0.4715(7) 0.2138(7) 0.1140(5) 0.053(3) Uiso 0.50 1 d P G 1
H10G H 0.4652 0.2743 0.1128 0.063 Uiso 0.50 1 calc PR G 1
C107 C 0.4215(7) 0.1536(6) 0.1650(5) 0.052(2) Uiso 0.50 1 d P G 1
H10H H 0.3786 0.1738 0.1982 0.063 Uiso 0.50 1 calc PR G 1
C108 C 0.4319(7) 0.0640(7) 0.1693(5) 0.058(3) Uiso 0.50 1 d P G 1
H10I H 0.3980 0.0233 0.2060 0.069 Uiso 0.50 1 calc PR G 1
C109 C 0.5572(4) 0.9276(5) 0.5555(4) 0.091(4) Uiso 0.50 1 d PG H 1
H109 H 0.4998 0.9552 0.5653 0.109 Uiso 0.50 1 calc PR H 1
C110 C 0.5886(5) 0.8600(6) 0.6053(3) 0.095(5) Uiso 0.50 1 d PG H 1
H110 H 0.5526 0.8413 0.6491 0.114 Uiso 0.50 1 calc PR H 1
C111 C 0.6727(5) 0.8196(5) 0.5910(3) 0.073(3) Uiso 0.50 1 d PG H 1
H111 H 0.6942 0.7734 0.6251 0.088 Uiso 0.50 1 calc PR H 1
C112 C 0.7254(4) 0.8470(5) 0.5269(3) 0.045(2) Uiso 0.50 1 d PG H 1
H112 H 0.7829 0.8194 0.5172 0.054 Uiso 0.50 1 calc PR H 1
C113 C 0.6940(4) 0.9146(5) 0.4771(3) 0.059(3) Uiso 0.50 1 d PG H 1
H113 H 0.7301 0.9333 0.4334 0.071 Uiso 0.50 1 calc PR H 1
C114 C 0.6099(5) 0.9550(4) 0.4914(3) 0.063(3) Uiso 0.50 1 d PG H 1
H114 H 0.5885 1.0012 0.4574 0.076 Uiso 0.50 1 calc PR H 1
C115 C 0.6778(6) 0.7595(4) 0.6043(4) 0.091(4) Uiso 0.50 1 d PG I 2
H115 H 0.7029 0.7004 0.6188 0.109 Uiso 0.50 1 calc PR I 2
C116 C 0.6040(6) 0.7898(5) 0.6449(3) 0.086(4) Uiso 0.50 1 d PG I 2
H116 H 0.5786 0.7515 0.6872 0.104 Uiso 0.50 1 calc PR I 2
C117 C 0.5674(5) 0.8763(6) 0.6236(4) 0.082(4) Uiso 0.50 1 d PG I 2
H117 H 0.5169 0.8970 0.6514 0.098 Uiso 0.50 1 calc PR I 2
C118 C 0.6046(5) 0.9324(4) 0.5617(4) 0.080(4) Uiso 0.50 1 d PG I 2
H118 H 0.5796 0.9914 0.5472 0.096 Uiso 0.50 1 calc PR I 2
C119 C 0.6785(5) 0.9020(5) 0.5211(3) 0.072(3) Uiso 0.50 1 d PG I 2
H119 H 0.7039 0.9403 0.4788 0.087 Uiso 0.50 1 calc PR I 2
C120 C 0.7151(5) 0.8155(6) 0.5424(4) 0.085(4) Uiso 0.50 1 d PG I 2
H120 H 0.7655 0.7948 0.5146 0.102 Uiso 0.50 1 calc PR I 2
C121 C 0.4320(5) 0.4543(5) 0.0311(4) 0.112(3) Uiso 1 1 d . . .
H121 H 0.3829 0.4208 0.0525 0.135 Uiso 1 1 calc R . .
C122 C 0.4941(5) 0.4302(5) -0.0183(4) 0.105(2) Uiso 1 1 d . . .
H122 H 0.4884 0.3791 -0.0298 0.126 Uiso 1 1 calc R . .
C123 C 0.5612(5) 0.4756(5) -0.0503(4) 0.095(2) Uiso 1 1 d . . .
H123 H 0.6037 0.4598 -0.0857 0.114 Uiso 1 1 calc R . .
C124 C 0.4019(8) 0.0292(8) 0.1379(7) 0.147(7) Uiso 0.50 1 d PG J 2
H124 H 0.3590 -0.0113 0.1625 0.177 Uiso 0.50 1 calc PR J 2
C125 C 0.3920(6) 0.1121(9) 0.1481(5) 0.139(7) Uiso 0.50 1 d PG J 2
H125 H 0.3429 0.1277 0.1796 0.166 Uiso 0.50 1 calc PR J 2
C126 C 0.4540(7) 0.1721(6) 0.1122(6) 0.105(5) Uiso 0.50 1 d PG J 2
H126 H 0.4473 0.2288 0.1192 0.126 Uiso 0.50 1 calc PR J 2
C127 C 0.5259(6) 0.1493(6) 0.0661(5) 0.070(4) Uiso 0.50 1 d PG J 2
H127 H 0.5682 0.1903 0.0416 0.084 Uiso 0.50 1 calc PR J 2
C128 C 0.5357(7) 0.0664(7) 0.0559(5) 0.075(4) Uiso 0.50 1 d PG J 2
H128 H 0.5849 0.0513 0.0241 0.090 Uiso 0.50 1 calc PR J 2
C129 C 0.4738(10) 0.0042(10) 0.0919(8) 0.100(5) Uiso 0.50 1 d PG J 2
H129 H 0.4806 -0.0527 0.0853 0.120 Uiso 0.50 1 calc PR J 2

loop_
_atom_site_aniso_label
_atom_site_aniso_U_11
_atom_site_aniso_U_22
_atom_site_aniso_U_33
_atom_site_aniso_U_23
_atom_site_aniso_U_13
_atom_site_aniso_U_12
Sn1 0.03304(15) 0.01652(11) 0.02399(13) -0.00462(9) -0.00377(11) -0.00478(10)
Sn2 0.03918(15) 0.01824(12) 0.01531(12) -0.00274(9) -0.00689(10) 0.00018(10)
Sn3 0.03464(15) 0.01846(12) 0.01871(12) -0.00349(9) -0.00872(10) -0.00331(10)
C1 0.031(2) 0.0185(17) 0.030(2) -0.0063(14) -0.0058(16) -0.0018(15)
C2 0.032(2) 0.0176(16) 0.0218(18) -0.0035(13) -0.0083(15) -0.0030(15)
C3 0.033(2) 0.0211(17) 0.0260(19) -0.0064(14) -0.0082(16) -0.0079(15)
C4 0.043(2) 0.0147(16) 0.029(2) -0.0040(14) -0.0067(17) -0.0047(16)
C5 0.037(2) 0.0197(18) 0.042(2) -0.0056(16) -0.0072(19) -0.0005(17)
C6 0.029(2) 0.0209(18) 0.036(2) -0.0056(16) -0.0007(17) -0.0015(16)
C7 0.0285(19) 0.0152(15) 0.0275(19) -0.0019(13) -0.0124(15) -0.0075(14)
C8 0.042(2) 0.0165(16) 0.031(2) -0.0027(14) -0.0189(18) -0.0075(16)
C9 0.042(2) 0.0210(18) 0.033(2) -0.0004(15) -0.0226(18) -0.0104(16)
C10 0.034(2) 0.0208(17) 0.027(2) 0.0026(14) -0.0157(16) -0.0044(15)
C11 0.032(2) 0.0191(17) 0.0237(18) -0.0006(14) -0.0112(16) -0.0028(15)
C12 0.0269(19) 0.0174(16) 0.0224(18) 0.0004(13) -0.0102(15) -0.0067(14)
C13 0.027(2) 0.0161(17) 0.059(3) 0.0022(18) -0.007(2) 0.0011(16)
C14 0.031(2) 0.025(2) 0.074(4) -0.001(2) 0.006(2) 0.0001(18)
C15 0.027(3) 0.052(3) 0.083(4) 0.027(3) 0.004(3) 0.001(2)
C16 0.034(3) 0.109(5) 0.074(4) 0.030(4) -0.018(3) -0.016(3)
C17 0.047(3) 0.085(4) 0.062(4) 0.026(3) -0.029(3) -0.021(3)
C18 0.030(2) 0.034(2) 0.061(3) 0.012(2) -0.021(2) -0.0052(18)
C19 0.034(2) 0.046(3) 0.053(3) -0.006(2) -0.025(2) -0.002(2)
C20 0.048(3) 0.052(3) 0.060(3) -0.009(2) -0.002(3) -0.018(2)
C21 0.086(4) 0.048(3) 0.065(4) -0.004(3) -0.040(3) -0.006(3)
C25 0.047(3) 0.041(3) 0.101(5) -0.033(3) 0.028(3) -0.011(2)
C26 0.052(3) 0.062(3) 0.090(4) -0.038(3) 0.031(3) -0.019(3)
C28 0.066(3) 0.026(2) 0.035(2) -0.0099(17) -0.028(2) 0.001(2)
C29 0.092(4) 0.036(2) 0.037(3) -0.013(2) -0.025(3) 0.007(3)
C30 0.086(4) 0.025(2) 0.067(3) -0.017(2) -0.054(3) 0.004(2)
C31 0.032(2) 0.032(2) 0.036(2) -0.0024(17) -0.0178(18) 0.0041(17)
C32 0.035(3) 0.060(3) 0.051(3) -0.001(2) -0.018(2) 0.005(2)
C33 0.043(3) 0.038(2) 0.053(3) -0.006(2) -0.030(2) 0.009(2)
C34 0.0255(19) 0.0210(17) 0.0234(18) -0.0025(14) -0.0082(15) -0.0011(14)
C35 0.038(2) 0.0267(19) 0.026(2) -0.0049(15) -0.0163(17) -0.0029(16)
C36 0.043(2) 0.027(2) 0.027(2) -0.0015(16) -0.0060(18) 0.0027(18)
C37 0.044(2) 0.0193(17) 0.0188(18) -0.0053(14) -0.0081(16) 0.0022(16)
C38 0.043(2) 0.0216(17) 0.0177(17) -0.0050(14) -0.0054(16) -0.0006(16)
C39 0.059(3) 0.0238(19) 0.0195(19) -0.0040(15) -0.0113(18) 0.0032(19)
C40 0.080(3) 0.0168(17) 0.023(2) -0.0015(15) -0.009(2) 0.005(2)
C41 0.086(4) 0.0192(18) 0.026(2) -0.0077(16) -0.012(2) 0.004(2)
C42 0.062(3) 0.0222(18) 0.0188(19) -0.0046(15) -0.0067(19) 0.0016(19)
C43 0.079(3) 0.0152(17) 0.022(2) -0.0073(14) -0.019(2) 0.0051(19)
C44 0.081(3) 0.0163(17) 0.0204(19) -0.0043(14) -0.015(2) 0.002(2)
C45 0.090(4) 0.0189(18) 0.021(2) -0.0067(15) -0.009(2) -0.005(2)
C46 0.112(4) 0.0181(18) 0.021(2) -0.0006(15) -0.024(3) -0.016(2)
C47 0.086(4) 0.0180(18) 0.035(2) -0.0039(17) -0.026(2) -0.004(2)
C48 0.079(3) 0.0160(17) 0.031(2) -0.0070(16) -0.020(2) -0.003(2)
C49 0.046(2) 0.0157(16) 0.0141(16) 0.0002(13) -0.0068(16) -0.0043(16)
C50 0.050(2) 0.0211(17) 0.0146(17) 0.0039(14) -0.0109(17) -0.0032(17)
C51 0.064(3) 0.0243(19) 0.0214(19) 0.0011(15) -0.0208(19) -0.0099(19)
C52 0.062(3) 0.0197(17) 0.0159(18) -0.0024(14) -0.0099(18) -0.0049(18)
C53 0.047(2) 0.0238(18) 0.0213(19) -0.0065(15) -0.0053(17) -0.0033(17)
C54 0.048(2) 0.0199(17) 0.0152(17) -0.0022(13) -0.0059(16) -0.0048(17)
C55 0.046(2) 0.0222(18) 0.027(2) -0.0081(15) -0.0097(18) -0.0024(17)
C56 0.058(3) 0.036(2) 0.038(2) -0.0037(19) -0.009(2) -0.017(2)
C57 0.051(3) 0.028(2) 0.087(4) -0.009(2) -0.032(3) -0.005(2)
C58 0.089(4) 0.027(2) 0.031(2) -0.0118(18) -0.026(2) 0.002(2)
C59 0.165(7) 0.049(3) 0.034(3) -0.024(2) 0.004(3) 0.001(4)
C60 0.147(6) 0.030(2) 0.067(4) -0.020(2) -0.076(4) 0.012(3)
C61 0.047(3) 0.034(2) 0.023(2) 0.0000(16) -0.0120(18) -0.0008(19)
C62 0.052(3) 0.047(3) 0.041(3) 0.003(2) -0.021(2) -0.007(2)
C63 0.066(3) 0.043(3) 0.033(2) 0.0016(19) -0.023(2) 0.005(2)
C64 0.085(4) 0.032(2) 0.018(2) -0.0071(16) -0.015(2) 0.013(2)
C65 0.075(3) 0.039(2) 0.026(2) -0.0088(18) -0.010(2) 0.019(2)
C66 0.116(5) 0.034(2) 0.028(2) -0.0057(19) -0.018(3) 0.024(3)
C67 0.140(5) 0.034(2) 0.037(3) -0.002(2) -0.040(3) -0.025(3)
C69 0.073(3) 0.042(3) 0.032(2) -0.0104(19) -0.015(2) -0.022(2)
C70 0.078(4) 0.034(2) 0.047(3) -0.022(2) -0.023(3) 0.006(2)
C71 0.070(4) 0.054(3) 0.082(4) -0.023(3) -0.034(3) -0.006(3)
C72 0.089(4) 0.059(3) 0.048(3) -0.016(3) 0.002(3) -0.001(3)
C73 0.041(2) 0.0189(17) 0.0203(18) -0.0021(14) -0.0096(16) -0.0021(16)
C74 0.052(3) 0.047(3) 0.022(2) -0.0108(18) -0.0054(19) 0.006(2)
C75 0.042(3) 0.073(3) 0.034(3) -0.013(2) -0.010(2) 0.012(2)
C76 0.053(3) 0.054(3) 0.027(2) -0.005(2) -0.015(2) 0.002(2)
C77 0.048(3) 0.035(2) 0.023(2) -0.0094(16) -0.0054(18) 0.0013(19)
C78 0.042(2) 0.0250(18) 0.0222(19) -0.0062(15) -0.0094(17) 0.0032(17)
C79 0.037(2) 0.0224(18) 0.0237(19) -0.0044(15) -0.0046(16) 0.0042(16)
C80 0.041(2) 0.033(2) 0.023(2) 0.0008(16) -0.0064(18) 0.0054(18)
C81 0.049(3) 0.035(2) 0.039(3) 0.0041(19) -0.013(2) 0.010(2)
C82 0.040(3) 0.038(2) 0.043(3) -0.001(2) -0.003(2) 0.004(2)
C83 0.045(3) 0.027(2) 0.030(2) -0.0026(16) -0.0011(19) 0.0020(18)
C84 0.043(2) 0.0212(18) 0.0213(18) -0.0023(14) -0.0076(17) 0.0026(17)
C85 0.038(2) 0.0189(17) 0.0252(19) -0.0002(14) -0.0085(17) -0.0034(16)
C86 0.040(2) 0.044(2) 0.031(2) -0.0119(18) -0.0076(19) -0.001(2)
C87 0.035(3) 0.074(4) 0.046(3) -0.014(3) -0.003(2) -0.011(2)
C88 0.035(3) 0.065(3) 0.055(3) -0.014(3) -0.011(2) -0.015(2)
C89 0.049(3) 0.061(3) 0.055(3) -0.031(3) -0.010(2) -0.010(2)
C90 0.042(3) 0.042(2) 0.039(2) -0.018(2) -0.004(2) -0.008(2)
C91 0.039(2) 0.035(2) 0.033(2) -0.0171(18) -0.0005(18) -0.0125(18)
C92 0.067(3) 0.060(3) 0.057(3) -0.036(3) 0.021(3) -0.040(3)
C93 0.101(5) 0.104(5) 0.082(4) -0.074(4) 0.037(4) -0.068(4)
C94 0.075(4) 0.115(5) 0.051(3) -0.057(3) 0.019(3) -0.048(4)
C95 0.049(3) 0.075(4) 0.036(3) -0.022(2) 0.001(2) -0.023(3)
C96 0.033(2) 0.041(2) 0.031(2) -0.0133(18) -0.0055(18) -0.0077(18)
C97 0.058(3) 0.039(2) 0.030(2) 0.0057(19) -0.011(2) -0.009(2)
C98 0.100(4) 0.038(3) 0.038(3) 0.003(2) -0.023(3) -0.030(3)
C99 0.081(4) 0.043(3) 0.045(3) 0.000(2) -0.032(3) -0.019(3)
C100 0.075(4) 0.034(3) 0.066(3) 0.007(2) -0.041(3) -0.005(2)
C101 0.077(4) 0.035(3) 0.086(4) 0.003(3) -0.041(3) -0.015(3)
C102 0.045(3) 0.056(3) 0.049(3) -0.001(2) -0.018(2) -0.013(2)

loop_
_geom_bond_atom_site_label_1
_geom_bond_atom_site_label_2
_geom_bond_distance
_geom_bond_site_symmetry_2
_geom_bond_publ_flag
Sn1 C85 2.160(4) . ?
Sn1 C91 2.174(4) . ?
Sn1 C1 2.204(3) . ?
Sn1 Sn3 2.9644(4) . ?
Sn2 C73 2.166(3) . ?
Sn2 C79 2.178(4) . ?
Sn2 C37 2.210(3) . ?
Sn2 Sn3 2.9630(3) . ?
C1 C2 1.401(5) . ?
C1 C6 1.419(5) . ?
C2 C3 1.399(5) . ?
C2 C7 1.501(5) . ?
C3 C4 1.382(5) . ?
C4 C5 1.386(5) . ?
C5 C6 1.403(5) . ?
C6 C13 1.500(5) . ?
C7 C8 1.398(5) . ?
C7 C12 1.427(5) . ?
C8 C9 1.404(5) . ?
C8 C28 1.519(5) . ?
C9 C10 1.379(5) . ?
C10 C11 1.404(5) . ?
C10 C31 1.514(5) . ?
C11 C12 1.398(5) . ?
C12 C34 1.525(5) . ?
C13 C18 1.398(6) . ?
C13 C14 1.413(6) . ?
C14 C15 1.403(7) . ?
C14 C25 1.519(8) . ?
C15 C16 1.349(9) . ?
C16 C17 1.378(8) . ?
C16 C22A 1.513(11) . ?
C16 C22B 1.823(13) . ?
C17 C18 1.390(6) . ?
C18 C19 1.525(6) . ?
C19 C20 1.529(6) . ?
C19 C21 1.531(6) . ?
C22A C24A 1.479(12) . ?
C22A C23A 1.490(16) . ?
C22B C24B 1.45(2) . ?
C22B C23B 1.620(19) . ?
C25 C27A 1.501(10) . ?
C25 C26 1.534(7) . ?
C25 C27B 1.642(12) . ?
C28 C30 1.527(6) . ?
C28 C29 1.534(6) . ?
C31 C32 1.518(6) . ?
C31 C33 1.528(5) . ?
C34 C35 1.526(5) . ?
C34 C36 1.538(5) . ?
C37 C42 1.404(5) . ?
C37 C38 1.418(5) . ?
C38 C39 1.386(5) . ?
C38 C49 1.495(5) . ?
C39 C40 1.383(5) . ?
C40 C41 1.374(5) . ?
C41 C42 1.400(5) . ?
C42 C43 1.513(5) . ?
C43 C44 1.394(6) . ?
C43 C48 1.419(6) . ?
C44 C45 1.406(5) . ?
C44 C64 1.515(6) . ?
C45 C46 1.378(7) . ?
C46 C47 1.386(7) . ?
C46 C67 1.519(6) . ?
C47 C48 1.391(5) . ?
C48 C70 1.525(6) . ?
C49 C50 1.397(5) . ?
C49 C54 1.422(5) . ?
C50 C51 1.405(5) . ?
C50 C61 1.522(6) . ?
C51 C52 1.373(6) . ?
C52 C53 1.390(5) . ?
C52 C58 1.527(5) . ?
C53 C54 1.397(5) . ?
C54 C55 1.515(5) . ?
C55 C57 1.515(5) . ?
C55 C56 1.530(5) . ?
C58 C59 1.513(7) . ?
C58 C60 1.527(7) . ?
C61 C62 1.537(6) . ?
C61 C63 1.542(5) . ?
C64 C65 1.520(6) . ?
C64 C66 1.544(6) . ?
C67 C68B 1.335(12) . ?
C67 C68A 1.422(9) . ?
C67 C69 1.478(6) . ?
C70 C71 1.534(6) . ?
C70 C72 1.536(6) . ?
C73 C74 1.386(6) . ?
C73 C78 1.384(5) . ?
C74 C75 1.380(6) . ?
C75 C76 1.380(6) . ?
C76 C77 1.368(6) . ?
C77 C78 1.390(5) . ?
C79 C80 1.398(5) . ?
C79 C84 1.402(5) . ?
C80 C81 1.380(6) . ?
C81 C82 1.394(6) . ?
C82 C83 1.385(5) . ?
C83 C84 1.379(6) . ?
C85 C86 1.385(5) . ?
C85 C90 1.392(5) . ?
C86 C87 1.373(6) . ?
C87 C88 1.363(6) . ?
C88 C89 1.366(6) . ?
C89 C90 1.392(6) . ?
C91 C92 1.385(6) . ?
C91 C96 1.390(5) . ?
C92 C93 1.396(7) . ?
C93 C94 1.375(7) . ?
C94 C95 1.373(7) . ?
C95 C96 1.397(6) . ?
C97 C102 1.357(6) . ?
C97 C98 1.367(6) . ?
C98 C99 1.363(6) . ?
C99 C100 1.360(6) . ?
C100 C101 1.370(7) . ?
C101 C102 1.386(6) . ?
C103 C104 1.339(14) . ?
C103 C108 1.367(13) . ?
C104 C105 1.443(17) . ?
C105 C106 1.325(13) . ?
C106 C107 1.374(14) . ?
C107 C108 1.391(13) . ?
C109 C110 1.3900 . ?
C109 C114 1.3900 . ?
C110 C111 1.3900 . ?
C111 C112 1.3900 . ?
C112 C113 1.3900 . ?
C113 C114 1.3900 . ?
C115 C116 1.3900 . ?
C115 C120 1.3900 . ?
C116 C117 1.3900 . ?
C117 C118 1.3900 . ?
C118 C119 1.3900 . ?
C119 C120 1.3900 . ?
C121 C123 1.340(9) 2_665 ?
C121 C122 1.360(9) . ?
C122 C123 1.302(9) . ?
C123 C121 1.340(9) 2_665 ?
C124 C125 1.3900 . ?
C124 C129 1.401(18) . ?
C125 C126 1.3900 . ?
C126 C127 1.3900 . ?
C127 C128 1.3900 . ?
C128 C129 1.412(17) . ?
